data_7156942
loop_
_publ_author_name
'Houston, Sevan D.'
'Fahrenhorst-Jones, Tyler'
'Xing, Hui'
'Chalmers, Benjamin A.'
'Sykes, Melissa L.'
'Stok, Jeanette E.'
'Farfan Soto, Clementina'
'Burns, Jed M.'
'Bernhardt, Paul V.'
'De Voss, James J.'
'Boyle, Glen M.'
'Smith, Maree T.'
'Tsanaktsidis, John'
'Savage, G. Paul'
'Avery, Vicky M.'
'Williams, Craig M.'

_publ_section_title
;
 The cubane paradigm in bioactive molecule discovery: further scope,
 limitations and the cyclooctatetraene complement.
;
_journal_issue 28
_journal_name_full 'Organic &amp; biomolecular chemistry'
_journal_page_first 6790
_journal_page_last 6798
_journal_paper_doi 10.1039/c9ob01238a
_journal_volume 17
_journal_year 2019
_chemical_formula_sum 'C14 H14 N4 O3'
_chemical_formula_weight 286.29
_space_group_IT_number 14
_space_group_name_Hall '-P 2yn'
_space_group_name_H-M_alt 'P 1 21/n 1'
_symmetry_cell_setting monoclinic
_symmetry_Int_Tables_number 14
_symmetry_space_group_name_Hall '-P 2yn'
_symmetry_space_group_name_H-M 'P 1 21/n 1'
_atom_sites_solution_hydrogens geom
_audit_conform_dict_location ftp://ftp.iucr.org/pub/cif_core.dic
_audit_conform_dict_name cif_core.dic
_audit_conform_dict_version 2.4.5
_audit_creation_date 2019-03-28T17:10:57-00:00
_audit_creation_method 'WinGX routine CIF_UPDATE'
_audit_update_record
;
2019-03-28 deposited with the CCDC.    2019-06-14 downloaded from the CCDC.
;
_cell_angle_alpha 90
_cell_angle_beta 98.900(9)
_cell_angle_gamma 90
_cell_formula_units_Z 8
_cell_length_a 16.3369(14)
_cell_length_b 9.5786(8)
_cell_length_c 16.6878(13)
_cell_measurement_reflns_used 1707
_cell_measurement_temperature 190(2)
_cell_measurement_theta_max 22.93
_cell_measurement_theta_min 3.66
_cell_measurement_wavelength 0.71073
_cell_volume 2579.9(4)
_computing_cell_refinement 'CrysalisPro (Agilent Technologies,     )'
_computing_data_collection 'CrysalisPro (Agilent Technologies,     )'
_computing_data_reduction 'CrysalisPro (Agilent Technologies,     )'
_computing_molecular_graphics 'Ortep for Windows (Farrugia, 2012)'
_computing_publication_material 'WinGX publication routines (Farrugia, 2012)'
_computing_structure_refinement 'SHELXL-2018/1 (Sheldrick, 2018)'
_diffrn_ambient_temperature 190(2)
_diffrn_detector 'CCD plate'
_diffrn_detector_area_resol_mean 8.02
_diffrn_measured_fraction_theta_full 0.998
_diffrn_measured_fraction_theta_max 0.998
_diffrn_measurement_device '\k-geometry diffractometer'
_diffrn_measurement_device_type 'Agilent Technologies Xcalibur, EosS2, Gemini ultra'
_diffrn_measurement_method '\w scans'
_diffrn_orient_matrix_UB_11 -0.011642
_diffrn_orient_matrix_UB_12 0.070749
_diffrn_orient_matrix_UB_13 -0.007324
_diffrn_orient_matrix_UB_21 0.000784
_diffrn_orient_matrix_UB_22 0.010454
_diffrn_orient_matrix_UB_23 0.04218
_diffrn_orient_matrix_UB_31 0.042393
_diffrn_orient_matrix_UB_32 0.019151
_diffrn_orient_matrix_UB_33 0.004125
_diffrn_radiation_monochromator graphite
_diffrn_radiation_probe x-ray
_diffrn_radiation_type MoK\a
_diffrn_radiation_wavelength 0.71073
_diffrn_reflns_av_R_equivalents 0.054
_diffrn_reflns_av_unetI/netI 0.0862
_diffrn_reflns_Laue_measured_fraction_full 0.998
_diffrn_reflns_Laue_measured_fraction_max 0.998
_diffrn_reflns_limit_h_max 18
_diffrn_reflns_limit_h_min -19
_diffrn_reflns_limit_k_max 9
_diffrn_reflns_limit_k_min -11
_diffrn_reflns_limit_l_max 19
_diffrn_reflns_limit_l_min -12
_diffrn_reflns_number 9986
_diffrn_reflns_point_group_measured_fraction_full 0.998
_diffrn_reflns_point_group_measured_fraction_max 0.998
_diffrn_reflns_reduction_process
;
 Scaled and merged with Sortav
 R.H. Blessing, (1987) Cryst. Rev. 1, 3-58
 R.H. Blessing, (1989) J. Appl. Cryst. 22, 396-397
;
_diffrn_reflns_theta_full 24.99
_diffrn_reflns_theta_max 24.99
_diffrn_reflns_theta_min 3.26
_diffrn_source 'fine-focus sealed X-ray tube'
_diffrn_standards_number 0
_exptl_absorpt_coefficient_mu 0.107
_exptl_absorpt_correction_T_max 1
_exptl_absorpt_correction_T_min 0.981
_exptl_absorpt_correction_type multi-scan
_exptl_absorpt_process_details
;
        CrysAlisPro 1.171.38.46 (Rigaku Oxford Diffraction, 2015)
        Empirical absorption correction using spherical harmonics,
        implemented in SCALE3 ABSPACK scaling algorithm.
;
_exptl_crystal_colour 'clear yellow'
_exptl_crystal_density_diffrn 1.474
_exptl_crystal_density_method 'not measured'
_exptl_crystal_description prism
_exptl_crystal_F_000 1200
_exptl_crystal_size_max 0.3
_exptl_crystal_size_mid 0.3
_exptl_crystal_size_min 0.15
_refine_diff_density_max 0.206
_refine_diff_density_min -0.27
_refine_diff_density_rms 0.05
_refine_ls_extinction_method none
_refine_ls_goodness_of_fit_ref 1.027
_refine_ls_hydrogen_treatment constr
_refine_ls_matrix_type full
_refine_ls_number_constraints 0
_refine_ls_number_parameters 379
_refine_ls_number_reflns 4541
_refine_ls_number_restraints 0
_refine_ls_restrained_S_all 1.027
_refine_ls_R_factor_all 0.1021
_refine_ls_R_factor_gt 0.0594
_refine_ls_shift/su_max 0
_refine_ls_shift/su_mean 0
_refine_ls_structure_factor_coef Fsqd
_refine_ls_weighting_details 'w=1/[\s^2^(Fo^2^)+(0.0343P)^2^] where P=(Fo^2^+2Fc^2^)/3'
_refine_ls_weighting_scheme calc
_refine_ls_wR_factor_gt 0.1015
_refine_ls_wR_factor_ref 0.1178
_reflns_Friedel_coverage 0
_reflns_number_gt 3020
_reflns_number_total 4541
_reflns_threshold_expression 'I > 2\s(I)'
_cod_data_source_file c9ob01238a2.cif
_cod_data_source_block shelx_CCDC3
_cod_depositor_comments 'Adding full bibliography for 7156939--7156942.cif.'
_cod_original_sg_symbol_H-M 'P 21/n'
_cod_database_code 7156942
_shelx_shelxl_version_number 2018/1

loop_
_symmetry_equiv_pos_as_xyz
'x, y, z'
'-x+1/2, y+1/2, -z+1/2'
'-x, -y, -z'
'x-1/2, -y-1/2, z-1/2'

loop_
_atom_site_label
_atom_site_type_symbol
_atom_site_fract_x
_atom_site_fract_y
_atom_site_fract_z
_atom_site_U_iso_or_equiv
_atom_site_adp_type
_atom_site_occupancy
_atom_site_site_symmetry_order
_atom_site_calc_flag
_atom_site_refinement_flags_posn
_atom_site_refinement_flags_adp
C1 C 0.12817(17) 0.4590(3) 0.51013(16) 0.0329(7) Uani 1 1 d . .
H1A H 0.128381 0.451671 0.569936 0.039 Uiso 1 1 calc R U
C2 C 0.20611(18) 0.4903(3) 0.46844(16) 0.0325(7) Uani 1 1 d . .
H2 H 0.263621 0.506146 0.497514 0.039 Uiso 1 1 calc R U
C3 C 0.07707(18) 0.5661(3) 0.45302(16) 0.0311(7) Uani 1 1 d . .
H3 H 0.039041 0.638012 0.470347 0.037 Uiso 1 1 calc R U
C4 C 0.10199(18) 0.3403(3) 0.44742(17) 0.0364(7) Uani 1 1 d . .
H4 H 0.082851 0.245182 0.46079 0.044 Uiso 1 1 calc R U
C5 C 0.15404(17) 0.5975(3) 0.41111(15) 0.0289(7) Uani 1 1 d . .
H5 H 0.173108 0.692611 0.397564 0.035 Uiso 1 1 calc R U
C6 C 0.05057(18) 0.4466(3) 0.39061(16) 0.0331(7) Uani 1 1 d . .
H6 H -0.006983 0.430691 0.361677 0.04 Uiso 1 1 calc R U
C7 C 0.17959(17) 0.3719(3) 0.40618(16) 0.0305(7) Uani 1 1 d . .
H7 H 0.217564 0.299845 0.388855 0.037 Uiso 1 1 calc R U
C8 C 0.12775(16) 0.4784(3) 0.34862(15) 0.0248(6) Uani 1 1 d . .
C9 C 0.12688(17) 0.4913(3) 0.25888(15) 0.0284(7) Uani 1 1 d . .
H9A H 0.114667 0.399202 0.232877 0.034 Uiso 1 1 calc R U
H9B H 0.082652 0.557011 0.235803 0.034 Uiso 1 1 calc R U
C10 C 0.26711(16) 0.4575(3) 0.22722(14) 0.0219(6) Uani 1 1 d . .
C11 C 0.34526(16) 0.5346(3) 0.21414(16) 0.0291(7) Uani 1 1 d . .
H11A H 0.33574 0.579925 0.160177 0.035 Uiso 1 1 calc R U
H11B H 0.357059 0.608933 0.255549 0.035 Uiso 1 1 calc R U
C12 C 0.45904(18) 0.4185(3) 0.15632(17) 0.0390(8) Uani 1 1 d . .
H12 H 0.447813 0.457915 0.103521 0.047 Uiso 1 1 calc R U
C13 C 0.52036(19) 0.3265(3) 0.18389(19) 0.0465(9) Uani 1 1 d . .
H13 H 0.559781 0.291712 0.152598 0.056 Uiso 1 1 calc R U
C14 C 0.45480(18) 0.3634(3) 0.28026(17) 0.0301(7) Uani 1 1 d . .
C15 C 0.49294(19) 0.7180(3) 0.37685(17) 0.0370(8) Uani 1 1 d . .
H15 H 0.433737 0.70035 0.38235 0.044 Uiso 1 1 calc R U
C16 C 0.56684(19) 0.6182(3) 0.40633(17) 0.0396(8) Uani 1 1 d . .
H16 H 0.562406 0.526405 0.433847 0.048 Uiso 1 1 calc R U
C17 C 0.52662(18) 0.7401(3) 0.29541(17) 0.0315(7) Uani 1 1 d . .
H17 H 0.492065 0.738387 0.240445 0.038 Uiso 1 1 calc R U
C18 C 0.54587(18) 0.8450(3) 0.41354(17) 0.0368(7) Uani 1 1 d . .
H18 H 0.525778 0.921059 0.446629 0.044 Uiso 1 1 calc R U
C19 C 0.61942(18) 0.7447(3) 0.44340(17) 0.0366(8) Uani 1 1 d . .
H19 H 0.653617 0.746686 0.49854 0.044 Uiso 1 1 calc R U
C20 C 0.60022(18) 0.6395(3) 0.32427(16) 0.0309(7) Uani 1 1 d . .
H20 H 0.62019 0.563669 0.290943 0.037 Uiso 1 1 calc R U
C21 C 0.57918(17) 0.8666(3) 0.33195(16) 0.0309(7) Uani 1 1 d . .
H21 H 0.5835 0.958345 0.304363 0.037 Uiso 1 1 calc R U
C22 C 0.65331(18) 0.7669(3) 0.36207(16) 0.0282(7) Uani 1 1 d . .
C23 C 0.74255(18) 0.7909(3) 0.35758(16) 0.0324(7) Uani 1 1 d . .
H23A H 0.763821 0.865906 0.396074 0.039 Uiso 1 1 calc R U
H23B H 0.774071 0.70476 0.37432 0.039 Uiso 1 1 calc R U
C24 C 0.77521(17) 0.7388(3) 0.22273(16) 0.0263(6) Uani 1 1 d . .
C25 C 0.78794(18) 0.8036(3) 0.14289(15) 0.0314(7) Uani 1 1 d . .
H25A H 0.747811 0.880723 0.129647 0.038 Uiso 1 1 calc R U
H25B H 0.844369 0.843792 0.1487 0.038 Uiso 1 1 calc R U
C26 C 0.83943(19) 0.6630(3) 0.03551(17) 0.0400(8) Uani 1 1 d . .
H26 H 0.89538 0.693773 0.044829 0.048 Uiso 1 1 calc R U
C27 C 0.8054(2) 0.5696(3) -0.02127(17) 0.0422(8) Uani 1 1 d . .
H27 H 0.834793 0.524703 -0.058912 0.051 Uiso 1 1 calc R U
C28 C 0.71041(17) 0.6305(3) 0.04203(16) 0.0287(7) Uani 1 1 d . .
N1 N 0.20656(13) 0.5416(2) 0.24177(12) 0.0245(5) Uani 1 1 d . .
H1 H 0.214954 0.632298 0.241052 0.029 Uiso 1 1 calc R U
N2 N 0.41701(14) 0.4430(2) 0.21899(13) 0.0276(5) Uani 1 1 d . .
N3 N 0.51758(15) 0.2910(3) 0.26245(16) 0.0419(7) Uani 1 1 d . .
N4 N 0.43081(16) 0.3578(3) 0.35896(15) 0.0420(7) Uani 1 1 d . .
N5 N 0.75642(14) 0.8300(2) 0.27647(13) 0.0288(6) Uani 1 1 d . .
H5A H 0.752082 0.918581 0.262538 0.035 Uiso 1 1 calc R U
N6 N 0.77770(14) 0.7039(2) 0.07643(13) 0.0299(6) Uani 1 1 d . .
N7 N 0.72382(16) 0.5486(2) -0.01719(13) 0.0358(6) Uani 1 1 d . .
N8 N 0.63170(16) 0.6412(3) 0.06949(14) 0.0383(7) Uani 1 1 d . .
O1 O 0.26112(11) 0.32977(17) 0.22145(11) 0.0300(5) Uani 1 1 d . .
O2 O 0.37554(13) 0.4365(2) 0.37278(11) 0.0422(5) Uani 1 1 d . .
O3 O 0.46721(15) 0.2759(3) 0.40782(14) 0.0773(9) Uani 1 1 d . .
O4 O 0.78496(12) 0.61341(18) 0.23545(11) 0.0360(5) Uani 1 1 d . .
O5 O 0.62332(13) 0.7286(2) 0.12083(13) 0.0495(6) Uani 1 1 d . .
O6 O 0.57701(14) 0.5608(3) 0.03968(13) 0.0653(7) Uani 1 1 d . .

loop_
_atom_site_aniso_label
_atom_site_aniso_U_11
_atom_site_aniso_U_22
_atom_site_aniso_U_33
_atom_site_aniso_U_23
_atom_site_aniso_U_13
_atom_site_aniso_U_12
C1 0.0338(18) 0.0359(17) 0.0299(15) -0.0004(14) 0.0078(14) 0.0035(14)
C2 0.0255(17) 0.0356(17) 0.0340(16) -0.0052(14) -0.0027(14) -0.0001(14)
C3 0.0321(18) 0.0296(16) 0.0336(16) -0.0048(13) 0.0114(14) 0.0031(14)
C4 0.0390(19) 0.0323(17) 0.0391(17) 0.0011(14) 0.0099(16) -0.0014(15)
C5 0.0290(17) 0.0254(15) 0.0330(15) -0.0063(13) 0.0074(14) -0.0018(13)
C6 0.0261(17) 0.0372(18) 0.0363(16) -0.0076(14) 0.0059(14) -0.0053(14)
C7 0.0286(17) 0.0261(16) 0.0372(16) -0.0056(13) 0.0064(15) 0.0026(13)
C8 0.0201(15) 0.0250(15) 0.0303(14) -0.0064(12) 0.0066(13) -0.0022(12)
C9 0.0244(16) 0.0250(16) 0.0350(16) -0.0039(13) 0.0022(14) -0.0002(13)
C10 0.0262(16) 0.0193(15) 0.0187(13) 0.0020(12) -0.0013(12) -0.0026(13)
C11 0.0253(16) 0.0299(16) 0.0305(15) 0.0017(13) -0.0006(14) -0.0006(13)
C12 0.0261(18) 0.061(2) 0.0306(16) -0.0060(15) 0.0048(15) -0.0066(16)
C13 0.0245(18) 0.068(2) 0.048(2) -0.0235(18) 0.0107(17) -0.0050(17)
C14 0.0242(17) 0.0330(17) 0.0330(16) 0.0021(14) 0.0041(14) -0.0013(14)
C15 0.0300(18) 0.0372(18) 0.0440(18) 0.0000(15) 0.0065(15) -0.0065(15)
C16 0.044(2) 0.0339(18) 0.0395(18) 0.0086(15) 0.0009(16) -0.0039(15)
C17 0.0321(18) 0.0281(16) 0.0331(16) 0.0034(14) 0.0011(14) 0.0010(14)
C18 0.0330(18) 0.0368(18) 0.0416(18) -0.0070(15) 0.0091(15) 0.0003(15)
C19 0.0374(19) 0.0422(19) 0.0298(16) 0.0012(14) 0.0036(15) -0.0043(15)
C20 0.0335(17) 0.0239(15) 0.0338(16) 0.0005(13) 0.0006(14) 0.0032(14)
C21 0.0298(17) 0.0253(16) 0.0371(16) 0.0027(13) 0.0036(14) 0.0001(13)
C22 0.0285(17) 0.0252(16) 0.0299(15) 0.0004(13) 0.0014(14) 0.0021(13)
C23 0.0303(17) 0.0313(17) 0.0335(16) -0.0034(13) -0.0011(14) 0.0005(14)
C24 0.0220(16) 0.0190(16) 0.0361(16) -0.0017(14) -0.0014(14) -0.0041(13)
C25 0.0339(18) 0.0243(16) 0.0347(16) -0.0008(13) 0.0006(15) -0.0065(13)
C26 0.0258(17) 0.055(2) 0.0395(18) 0.0009(16) 0.0055(16) 0.0024(16)
C27 0.046(2) 0.049(2) 0.0310(17) -0.0040(16) 0.0042(17) 0.0092(18)
C28 0.0261(17) 0.0316(17) 0.0265(15) 0.0069(13) -0.0023(14) -0.0036(14)
N1 0.0271(14) 0.0137(11) 0.0328(13) -0.0004(10) 0.0049(11) 0.0009(10)
N2 0.0225(13) 0.0330(14) 0.0277(12) 0.0008(11) 0.0052(11) -0.0024(11)
N3 0.0205(14) 0.0465(16) 0.0574(18) -0.0048(14) 0.0020(13) 0.0004(13)
N4 0.0307(16) 0.0510(18) 0.0435(16) 0.0145(14) 0.0031(14) 0.0015(14)
N5 0.0355(15) 0.0143(12) 0.0362(13) -0.0004(11) 0.0044(12) -0.0001(11)
N6 0.0306(14) 0.0294(13) 0.0287(13) 0.0002(11) 0.0017(12) 0.0001(11)
N7 0.0433(17) 0.0381(15) 0.0243(13) 0.0011(12) -0.0006(12) -0.0007(13)
N8 0.0323(16) 0.0494(18) 0.0307(14) 0.0064(13) -0.0033(13) -0.0081(14)
O1 0.0330(12) 0.0185(10) 0.0392(11) -0.0002(9) 0.0077(10) -0.0019(9)
O2 0.0366(13) 0.0561(14) 0.0344(11) 0.0050(11) 0.0073(11) 0.0057(12)
O3 0.0584(17) 0.110(2) 0.0656(16) 0.0578(16) 0.0161(14) 0.0358(16)
O4 0.0475(14) 0.0174(11) 0.0436(12) -0.0003(9) 0.0081(11) 0.0014(9)
O5 0.0329(13) 0.0622(15) 0.0529(14) -0.0125(12) 0.0050(12) 0.0064(12)
O6 0.0482(15) 0.100(2) 0.0477(14) -0.0102(14) 0.0066(12) -0.0432(15)

loop_
_atom_type_symbol
_atom_type_description
_atom_type_scat_dispersion_real
_atom_type_scat_dispersion_imag
_atom_type_scat_source
C C 0.0033 0.0016 'International Tables Vol C Tables 4.2.6.8 and 6.1.1.4'
H H 0 0 'International Tables Vol C Tables 4.2.6.8 and 6.1.1.4'
N N 0.0061 0.0033 'International Tables Vol C Tables 4.2.6.8 and 6.1.1.4'
O O 0.0106 0.006 'International Tables Vol C Tables 4.2.6.8 and 6.1.1.4'

loop_
_geom_angle_atom_site_label_1
_geom_angle_atom_site_label_2
_geom_angle_atom_site_label_3
_geom_angle
C3 C1 C4 90.2(2)
C3 C1 C2 89.9(2)
C4 C1 C2 89.9(2)
C7 C2 C5 90.1(2)
C7 C2 C1 89.7(2)
C5 C2 C1 89.7(2)
C1 C3 C5 90.5(2)
C1 C3 C6 89.56(19)
C5 C3 C6 90.11(19)
C6 C4 C1 89.9(2)
C6 C4 C7 90.2(2)
C1 C4 C7 89.9(2)
C3 C5 C8 90.1(2)
C3 C5 C2 89.9(2)
C8 C5 C2 89.80(19)
C4 C6 C3 90.3(2)
C4 C6 C8 90.2(2)
C3 C6 C8 89.8(2)
C2 C7 C8 90.16(19)
C2 C7 C4 90.5(2)
C8 C7 C4 89.9(2)
C9 C8 C7 126.1(2)
C9 C8 C5 124.5(2)
C7 C8 C5 89.98(19)
C9 C8 C6 125.4(2)
C7 C8 C6 89.72(19)
C5 C8 C6 90.04(19)
N1 C9 C8 110.6(2)
O1 C10 N1 124.5(2)
O1 C10 C11 122.1(2)
N1 C10 C11 113.4(2)
N2 C11 C10 112.7(2)
N2 C12 C13 106.6(3)
C12 C13 N3 110.8(3)
N3 C14 N2 114.2(2)
N3 C14 N4 121.6(3)
N2 C14 N4 124.1(2)
C17 C15 C16 89.9(2)
C17 C15 C18 89.3(2)
C16 C15 C18 89.9(2)
C19 C16 C15 90.1(2)
C19 C16 C20 90.0(2)
C15 C16 C20 90.1(2)
C21 C17 C15 90.7(2)
C21 C17 C20 90.4(2)
C15 C17 C20 90.3(2)
C21 C18 C19 90.3(2)
C21 C18 C15 90.4(2)
C19 C18 C15 89.9(2)
C16 C19 C22 90.5(2)
C16 C19 C18 90.1(2)
C22 C19 C18 89.9(2)
C17 C20 C16 89.7(2)
C17 C20 C22 89.74(19)
C16 C20 C22 89.7(2)
C17 C21 C18 89.6(2)
C17 C21 C22 90.23(19)
C18 C21 C22 89.8(2)
C23 C22 C19 123.2(2)
C23 C22 C21 127.3(2)
C19 C22 C21 90.1(2)
C23 C22 C20 125.7(2)
C19 C22 C20 89.7(2)
C21 C22 C20 89.6(2)
N5 C23 C22 112.4(2)
O4 C24 N5 124.6(2)
O4 C24 C25 121.5(2)
N5 C24 C25 113.9(2)
N6 C25 C24 112.8(2)
C27 C26 N6 106.6(3)
C26 C27 N7 111.1(3)
N7 C28 N6 114.3(3)
N7 C28 N8 123.3(3)
N6 C28 N8 122.4(2)
C10 N1 C9 123.3(2)
C14 N2 C12 105.1(2)
C14 N2 C11 130.8(2)
C12 N2 C11 124.1(2)
C14 N3 C13 103.3(3)
O3 N4 O2 124.6(3)
O3 N4 C14 117.7(3)
O2 N4 C14 117.7(2)
C24 N5 C23 123.2(2)
C28 N6 C26 104.7(2)
C28 N6 C25 130.9(2)
C26 N6 C25 124.4(2)
C28 N7 C27 103.3(2)
O5 N8 O6 124.2(3)
O5 N8 C28 118.5(2)
O6 N8 C28 117.3(3)

loop_
_geom_bond_atom_site_label_1
_geom_bond_atom_site_label_2
_geom_bond_distance
C1 C3 1.553(4)
C1 C4 1.559(4)
C1 C2 1.572(4)
C2 C7 1.554(4)
C2 C5 1.562(4)
C3 C5 1.560(4)
C3 C6 1.563(4)
C4 C6 1.547(4)
C4 C7 1.563(4)
C5 C8 1.560(3)
C6 C8 1.564(4)
C7 C8 1.559(4)
C8 C9 1.501(3)
C9 N1 1.457(3)
C10 O1 1.230(3)
C10 N1 1.327(3)
C10 C11 1.520(3)
C11 N2 1.457(3)
C12 N2 1.357(3)
C12 C13 1.360(4)
C13 N3 1.362(4)
C14 N3 1.310(3)
C14 N2 1.346(3)
C14 N4 1.428(3)
C15 C17 1.558(4)
C15 C16 1.558(4)
C15 C18 1.561(4)
C16 C19 1.557(4)
C16 C20 1.564(4)
C17 C21 1.553(4)
C17 C20 1.558(4)
C18 C21 1.556(4)
C18 C19 1.559(4)
C19 C22 1.558(4)
C20 C22 1.571(4)
C21 C22 1.563(4)
C22 C23 1.489(4)
C23 N5 1.455(3)
C24 O4 1.226(3)
C24 N5 1.321(3)
C24 C25 1.513(3)
C25 N6 1.453(3)
C26 C27 1.358(4)
C26 N6 1.360(3)
C27 N7 1.360(4)
C28 N7 1.306(3)
C28 N6 1.356(3)
C28 N8 1.434(4)
N4 O3 1.218(3)
N4 O2 1.225(3)
N8 O5 1.221(3)
N8 O6 1.225(3)
